data_4028052
loop_
_publ_author_name
'Stephen G. Davies'
'Ai M. Fletcher'
'Emma M. Foster'
'James A. Lee'
'Paul M. Roberts'
'James E. Thomson'

_publ_contact_author 'Stephen G. Davies'
_publ_contact_author_email steve.davies@chem.ox.ac.uk
_publ_contact_author_fax '+44 1865 275633'
_publ_contact_author_phone '+44 1865 275695'
_publ_section_title
;
 Asymmetric Syntheses of APTO and AETD: the \b-Amino Acid Fragments within
 Microsclerodermins C, D, and E
;
_journal_name_full 'Journal of Organic Chemistry'
_journal_page_first 2500
_journal_page_last 2510
_journal_paper_doi 10.1021/jo302731m
_journal_volume 78
_journal_year 2013
_chemical_absolute_configuration ad
_chemical_formula_moiety 'C23 H33 N5 O9 S1'
_chemical_formula_sum 'C23 H33 N5 O9 S'
_chemical_formula_weight 555.61
_space_group_IT_number 4
_symmetry_cell_setting monoclinic
_symmetry_space_group_name_Hall 'P 2yb'
_symmetry_space_group_name_H-M 'P 1 21 1'
_atom_sites_solution_hydrogens difmap
_atom_sites_solution_primary direct
_cell_angle_alpha 90
_cell_angle_beta 90.009(7)
_cell_angle_gamma 90
_cell_formula_units_Z 2
_cell_length_a 9.9357(5)
_cell_length_b 5.3382(5)
_cell_length_c 25.560(3)
_cell_measurement_reflns_used 0
_cell_measurement_temperature 150
_cell_measurement_theta_max 0
_cell_measurement_theta_min 0
_cell_volume 1355.7(2)
_computing_cell_refinement 'CrysAlis, (Oxford Diffraction, 2002)'
_computing_data_collection 'SuperNova, (Oxford Diffraction, 2010)'
_computing_data_reduction 'CrysAlis, (Oxford Diffraction, 2002)'
_computing_molecular_graphics 'CAMERON (Watkin et al., 1996)'
_computing_publication_material 'CRYSTALS (Betteridge et al., 2003)'
_computing_structure_refinement 'CRYSTALS (Betteridge et al., 2003)'
_computing_structure_solution 'SIR92 (Altomare et al., 1994)'
_diffrn_ambient_temperature 150
_diffrn_measured_fraction_theta_full 0.977
_diffrn_measured_fraction_theta_max 0.943
_diffrn_measurement_device Area
_diffrn_measurement_device_type 'Oxford Diffraction SuperNova'
_diffrn_measurement_method \w/2\q
_diffrn_radiation_monochromator graphite
_diffrn_radiation_type 'Cu K\a'
_diffrn_radiation_wavelength 1.54184
_diffrn_reflns_av_R_equivalents 0.065
_diffrn_reflns_limit_h_max 8
_diffrn_reflns_limit_h_min -12
_diffrn_reflns_limit_k_max 5
_diffrn_reflns_limit_k_min -6
_diffrn_reflns_limit_l_max 29
_diffrn_reflns_limit_l_min -32
_diffrn_reflns_number 6908
_diffrn_reflns_theta_full 25.313
_diffrn_reflns_theta_max 76.705
_diffrn_reflns_theta_min 3.458
_diffrn_standards_number 0
_exptl_absorpt_coefficient_mu 1.573
_exptl_absorpt_correction_type none
_exptl_crystal_colour colourless
_exptl_crystal_density_diffrn 1.361
_exptl_crystal_description plate
_exptl_crystal_F_000 588
_exptl_crystal_size_max 0.120
_exptl_crystal_size_mid 0.050
_exptl_crystal_size_min 0.030
_refine_diff_density_max 0.81
_refine_diff_density_min -0.58
_refine_ls_abs_structure_details 'Flack (1983), 0 Friedel-pairs'
_refine_ls_abs_structure_Flack 0.17(5)
_refine_ls_extinction_method none
_refine_ls_goodness_of_fit_ref 1.0363
_refine_ls_hydrogen_treatment constr
_refine_ls_matrix_type full
_refine_ls_number_parameters 344
_refine_ls_number_reflns 6879
_refine_ls_number_restraints 63
_refine_ls_R_factor_all 0.0996
_refine_ls_R_factor_gt 0.0907
_refine_ls_shift/su_max 0.0003959
_refine_ls_shift/su_mean 0.0000177
_refine_ls_structure_factor_coef Fsqd
_refine_ls_weighting_details
;
 Method= Modified Sheldrick 
 w=1/[\s^2^(F^2^) + ( 0.07P)^2^ + 5.74P] 
 ,where P=(max(Fo^2^,0) + 2Fc^2^)/3 
;
_refine_ls_weighting_scheme calc
_refine_ls_wR_factor_all 0.2431
_refine_ls_wR_factor_gt 0.2365
_refine_ls_wR_factor_ref 0.2431
_reflns_limit_h_max 12
_reflns_limit_h_min -12
_reflns_limit_k_max 5
_reflns_limit_k_min -6
_reflns_limit_l_max 32
_reflns_limit_l_min 0
_reflns_number_gt 5890
_reflns_number_total 2990
_reflns_threshold_expression I>2.0\s(I)
_oxford_diffrn_Wilson_B_factor 3.14
_oxford_diffrn_Wilson_scale 0.01
_oxford_refine_ls_r_factor_ref 0.0996
_oxford_refine_ls_scale 8.9(5)
_oxford_reflns_number_all 6879
_oxford_reflns_threshold_expression_ref I>0.0\s(I)
_cod_data_source_file jo302731m_si_001_3.cif
_cod_data_source_block 40
_cod_original_cell_volume 1355.67(19)
_cod_original_formula_sum 'C23 H33 N5 O9 S1'
_cod_database_code 4028052

loop_
_symmetry_equiv_pos_as_xyz
x,y,z
-x,y+1/2,-z

loop_
_atom_site_label
_atom_site_type_symbol
_atom_site_fract_x
_atom_site_fract_y
_atom_site_fract_z
_atom_site_U_iso_or_equiv
_atom_site_occupancy
_atom_site_adp_type
_atom_site_refinement_flags_posn
_atom_site_refinement_flags_adp
S1 S 0.66241(13) 0.2095(4) 0.85240(6) 0.0440 1.0000 Uani . .
O2 O 0.6771(6) -0.0009(13) 0.8863(2) 0.0739 1.0000 Uani . .
O3 O 0.5409(4) 0.3507(12) 0.8528(2) 0.0646 1.0000 Uani . .
C4 C 0.7027(5) 0.1177(13) 0.7879(2) 0.0396 1.0000 Uani . .
C5 C 0.6610(5) 0.2987(13) 0.7460(2) 0.0376 1.0000 Uani . .
C6 C 0.6870(5) 0.1893(12) 0.6919(2) 0.0326 1.0000 Uani . .
O7 O 0.8300(3) 0.1740(10) 0.68433(16) 0.0392 1.0000 Uani . .
C8 C 0.8553(5) 0.2080(13) 0.6309(2) 0.0338 1.0000 Uani . .
O9 O 0.7538(3) 0.3776(8) 0.61238(16) 0.0358 1.0000 Uani . .
C10 C 0.6420(5) 0.3658(12) 0.6467(2) 0.0320 1.0000 Uani . .
C11 C 0.5139(5) 0.2642(13) 0.6189(2) 0.0359 1.0000 Uani . .
N12 N 0.4009(4) 0.2939(9) 0.65495(19) 0.0301 1.0000 Uani . .
C13 C 0.3541(5) 0.0941(12) 0.6828(2) 0.0336 1.0000 Uani . .
O14 O 0.2727(4) 0.1759(8) 0.72106(17) 0.0391 1.0000 Uani . .
C15 C 0.2097(5) -0.0016(12) 0.7584(3) 0.0379 1.0000 Uani . .
C16 C 0.1154(6) -0.1768(14) 0.7301(3) 0.0461 1.0000 Uani . .
C17 C 0.3195(6) -0.1437(16) 0.7881(3) 0.0546 1.0000 Uani . .
C18 C 0.1334(9) 0.1741(15) 0.7943(3) 0.0661 1.0000 Uani . .
O19 O 0.3827(4) -0.1236(8) 0.6740(2) 0.0439 1.0000 Uani . .
C20 C 0.4917(5) 0.3961(11) 0.5675(2) 0.0304 1.0000 Uani . .
O21 O 0.5102(3) 0.6553(7) 0.57022(15) 0.0324 1.0000 Uani . .
C22 C 0.3528(6) 0.3402(12) 0.5454(3) 0.0360 1.0000 Uani . .
O23 O 0.3263(3) 0.1015(8) 0.53965(16) 0.0317 1.0000 Uani . .
C24 C 0.1966(5) 0.0416(13) 0.5164(3) 0.0446 1.0000 Uani . .
O25 O 0.2746(5) 0.5065(10) 0.5350(3) 0.0800 1.0000 Uani . .
C26 C 0.9912(5) 0.3389(13) 0.6262(3) 0.0419 1.0000 Uani . .
C27 C 0.8499(7) -0.0283(13) 0.5998(3) 0.0499 1.0000 Uani . .
C28 C 0.7935(5) 0.4214(14) 0.8696(2) 0.0404 1.0000 Uani . .
N29 N 0.8703(5) 0.5355(13) 0.8352(2) 0.0453 1.0000 Uani . .
N30 N 0.9539(5) 0.676(2) 0.8643(2) 0.0734 1.0000 Uani . .
N31 N 0.9293(5) 0.652(2) 0.9137(2) 0.0805 1.0000 Uani . .
N32 N 0.8247(5) 0.4864(15) 0.9174(2) 0.0639 1.0000 Uani . U
C33 C 0.7623(7) 0.4430(17) 0.9679(3) 0.0924 1.0000 Uani D U
C34 C 0.8119(8) 0.2562(19) 0.9983(3) 0.1168 1.0000 Uani D U
C35 C 0.7507(8) 0.216(2) 1.0468(3) 0.1257 1.0000 Uani D U
C36 C 0.6435(9) 0.364(2) 1.0598(4) 0.1345 1.0000 Uani D U
C37 C 0.5833(11) 0.541(2) 1.0272(4) 0.1452 1.0000 Uani D U
C38 C 0.6463(9) 0.582(2) 0.9793(4) 0.1347 1.0000 Uani D U
H41 H 0.7979 0.0991 0.7864 0.0468 1.0000 Uiso R .
H42 H 0.6603 -0.0413 0.7821 0.0467 1.0000 Uiso R .
H51 H 0.7168 0.4499 0.7495 0.0449 1.0000 Uiso R .
H52 H 0.5656 0.3418 0.7494 0.0453 1.0000 Uiso R .
H61 H 0.6449 0.0220 0.6887 0.0382 1.0000 Uiso R .
H101 H 0.6193 0.5348 0.6602 0.0383 1.0000 Uiso R .
H111 H 0.5260 0.0847 0.6120 0.0429 1.0000 Uiso R .
H162 H 0.0690 -0.2821 0.7548 0.0690 1.0000 Uiso R .
H161 H 0.0493 -0.0805 0.7109 0.0689 1.0000 Uiso R .
H163 H 0.1644 -0.2783 0.7061 0.0692 1.0000 Uiso R .
H171 H 0.2803 -0.2426 0.8155 0.0819 1.0000 Uiso R .
H173 H 0.3824 -0.0280 0.8038 0.0818 1.0000 Uiso R .
H172 H 0.3682 -0.2518 0.7648 0.0820 1.0000 Uiso R .
H182 H 0.0906 0.0806 0.8214 0.0990 1.0000 Uiso R .
H181 H 0.1968 0.2890 0.8098 0.0988 1.0000 Uiso R .
H183 H 0.0669 0.2666 0.7746 0.0991 1.0000 Uiso R .
H201 H 0.5580 0.3299 0.5428 0.0366 1.0000 Uiso R .
H241 H 0.1666 -0.1160 0.5298 0.0673 1.0000 Uiso R .
H242 H 0.1332 0.1701 0.5256 0.0674 1.0000 Uiso R .
H243 H 0.2041 0.0321 0.4789 0.0670 1.0000 Uiso R .
H261 H 1.0032 0.3933 0.5904 0.0627 1.0000 Uiso R .
H262 H 1.0627 0.2261 0.6359 0.0630 1.0000 Uiso R .
H263 H 0.9932 0.4834 0.6489 0.0631 1.0000 Uiso R .
H271 H 0.8654 0.0052 0.5631 0.0747 1.0000 Uiso R .
H272 H 0.9171 -0.1425 0.6125 0.0751 1.0000 Uiso R .
H273 H 0.7621 -0.1001 0.6039 0.0752 1.0000 Uiso R .
H211 H 0.4418 0.7404 0.5651 0.0487 1.0000 Uiso R .
H121 H 0.3786 0.4411 0.6647 0.0363 1.0000 Uiso R .
H341 H 0.8812 0.1552 0.9864 0.1411 1.0000 Uiso R .
H351 H 0.7807 0.0921 1.0692 0.1510 1.0000 Uiso R .
H361 H 0.6084 0.3433 1.0928 0.1610 1.0000 Uiso R .
H371 H 0.5038 0.6264 1.0372 0.1743 1.0000 Uiso R .
H381 H 0.6116 0.6982 0.9547 0.1623 1.0000 Uiso R .

loop_
_atom_site_aniso_label
_atom_site_aniso_U_11
_atom_site_aniso_U_22
_atom_site_aniso_U_33
_atom_site_aniso_U_23
_atom_site_aniso_U_13
_atom_site_aniso_U_12
S1 0.0341(6) 0.0594(10) 0.0385(7) -0.0022(8) 0.0147(6) -0.0122(7)
O2 0.103(4) 0.077(4) 0.042(3) 0.014(3) 0.028(3) -0.014(4)
O3 0.0218(17) 0.088(4) 0.084(4) -0.031(3) 0.010(2) -0.005(2)
C4 0.030(2) 0.046(4) 0.043(3) -0.007(3) 0.004(2) -0.008(2)
C5 0.030(2) 0.047(4) 0.035(3) -0.005(3) 0.002(2) -0.001(2)
C6 0.028(2) 0.027(3) 0.042(3) -0.003(3) -0.004(2) -0.008(2)
O7 0.0280(16) 0.048(3) 0.041(2) 0.000(2) -0.0042(15) 0.0136(18)
C8 0.029(2) 0.028(3) 0.044(3) -0.003(3) -0.003(2) 0.006(2)
O9 0.0208(15) 0.036(2) 0.051(2) 0.0049(19) -0.0033(15) 0.0007(16)
C10 0.024(2) 0.032(3) 0.040(3) -0.005(3) -0.002(2) 0.006(2)
C11 0.025(2) 0.047(4) 0.037(3) -0.009(3) 0.000(2) 0.001(2)
N12 0.0254(19) 0.020(2) 0.045(3) -0.0038(19) -0.0006(19) -0.0010(16)
C13 0.025(2) 0.032(3) 0.044(3) -0.002(3) 0.000(2) -0.001(2)
O14 0.0365(17) 0.024(2) 0.057(3) 0.001(2) 0.0100(17) -0.0015(17)
C15 0.034(3) 0.022(3) 0.058(4) 0.003(3) 0.006(3) -0.002(2)
C16 0.032(3) 0.044(4) 0.063(4) 0.011(3) -0.003(3) -0.006(3)
C17 0.041(3) 0.061(5) 0.062(4) 0.016(4) -0.012(3) -0.013(3)
C18 0.084(5) 0.031(4) 0.083(6) -0.003(4) 0.044(4) -0.008(4)
O19 0.0393(19) 0.018(2) 0.074(3) -0.007(2) 0.010(2) 0.0000(17)
C20 0.028(2) 0.019(3) 0.044(3) -0.006(2) -0.003(2) -0.001(2)
O21 0.0274(15) 0.024(2) 0.046(2) 0.0017(17) -0.0008(15) -0.0038(14)
C22 0.036(3) 0.021(3) 0.051(4) -0.004(3) -0.010(2) 0.003(2)
O23 0.0256(16) 0.023(2) 0.046(2) -0.0021(17) -0.0066(16) 0.0026(14)
C24 0.035(3) 0.038(4) 0.062(4) -0.005(3) -0.019(3) -0.003(2)
O25 0.049(3) 0.016(2) 0.174(6) -0.012(3) -0.052(3) 0.012(2)
C26 0.026(2) 0.040(4) 0.059(4) 0.000(3) -0.005(2) 0.006(2)
C27 0.060(4) 0.029(3) 0.061(4) -0.007(3) 0.008(3) -0.005(3)
C28 0.024(2) 0.065(5) 0.032(3) 0.006(3) 0.010(2) -0.002(3)
N29 0.031(2) 0.067(4) 0.037(3) -0.001(3) 0.006(2) -0.013(2)
N30 0.042(3) 0.129(7) 0.049(3) -0.020(5) 0.015(3) -0.039(4)
N31 0.038(3) 0.160(9) 0.044(3) -0.024(5) 0.012(2) -0.028(4)
N32 0.032(2) 0.126(6) 0.034(3) 0.007(4) 0.004(2) -0.009(3)
C33 0.056(3) 0.183(7) 0.039(3) 0.025(4) 0.005(3) -0.015(4)
C34 0.054(4) 0.226(9) 0.070(4) 0.045(5) -0.004(3) 0.009(5)
C35 0.076(4) 0.246(10) 0.055(4) 0.042(6) -0.012(3) 0.026(6)
C36 0.106(5) 0.248(10) 0.049(4) 0.022(6) 0.011(4) 0.032(6)
C37 0.121(6) 0.230(10) 0.084(5) 0.045(6) 0.045(5) 0.042(7)
C38 0.115(5) 0.209(9) 0.081(5) 0.037(6) 0.041(5) 0.030(5)

loop_
_atom_type_symbol
_atom_type_scat_dispersion_real
_atom_type_scat_dispersion_imag
_atom_type_scat_Cromer_Mann_a1
_atom_type_scat_Cromer_Mann_b1
_atom_type_scat_Cromer_Mann_a2
_atom_type_scat_Cromer_Mann_b2
_atom_type_scat_Cromer_Mann_a3
_atom_type_scat_Cromer_Mann_b3
_atom_type_scat_Cromer_Mann_a4
_atom_type_scat_Cromer_Mann_b4
_atom_type_scat_Cromer_Mann_c
_atom_type_scat_source
C 0.0181 0.0091 2.3100 20.8439 1.0200 10.2075 1.5886 0.5687 0.8650 51.6512 0.2156 'International Tables Vol C 4.2.6.8 and 6.1.1.4'
H 0.0000 0.0000 0.4930 10.5109 0.3229 26.1257 0.1402 3.1424 0.0408 57.7998 0.0030 'International Tables Vol C 4.2.6.8 and 6.1.1.4'
N 0.0311 0.0180 12.2126 0.0057 3.1322 9.8933 2.0125 28.9975 1.1663 0.5826 -11.5290 'International Tables Vol C 4.2.6.8 and 6.1.1.4'
O 0.0492 0.0322 3.0485 13.2771 2.2868 5.7011 1.5463 0.3239 0.8670 32.9089 0.2508 'International Tables Vol C 4.2.6.8 and 6.1.1.4'
S 0.3331 0.5567 6.9053 1.4679 5.2034 22.2151 1.4379 0.2536 1.5863 56.1720 0.8669 'International Tables Vol C 4.2.6.8 and 6.1.1.4'

loop_
_geom_angle_atom_site_label_1
_geom_angle_atom_site_label_2
_geom_angle_atom_site_label_3
_geom_angle
_geom_angle_publ_flag
O2 S1 O3 119.9(4) yes
O2 S1 C4 109.0(4) yes
O3 S1 C4 110.2(3) yes
O2 S1 C28 106.0(3) yes
O3 S1 C28 106.4(3) yes
C4 S1 C28 103.9(3) yes
S1 C4 C5 115.1(5) yes
S1 C4 H41 106.8 no
C5 C4 H41 108.3 no
S1 C4 H42 106.8 no
C5 C4 H42 109.9 no
H41 C4 H42 109.8 no
C4 C5 C6 110.7(5) yes
C4 C5 H51 108.0 no
C6 C5 H51 107.5 no
C4 C5 H52 110.8 no
C6 C5 H52 109.5 no
H51 C5 H52 110.2 no
C5 C6 O7 108.1(4) yes
C5 C6 C10 113.2(5) yes
O7 C6 C10 102.6(4) yes
C5 C6 H61 110.5 no
O7 C6 H61 110.8 no
C10 C6 H61 111.3 no
C6 O7 C8 107.6(4) yes
O7 C8 O9 106.0(4) yes
O7 C8 C26 107.2(5) yes
O9 C8 C26 107.9(5) yes
O7 C8 C27 113.8(6) yes
O9 C8 C27 109.4(5) yes
C26 C8 C27 112.2(5) yes
C8 O9 C10 108.6(4) yes
C6 C10 O9 105.2(4) yes
C6 C10 C11 111.3(5) yes
O9 C10 C11 112.0(4) yes
C6 C10 H101 111.0 no
O9 C10 H101 110.6 no
C11 C10 H101 106.9 no
C10 C11 N12 107.6(4) yes
C10 C11 C20 110.8(5) yes
N12 C11 C20 112.7(4) yes
C10 C11 H111 108.8 no
N12 C11 H111 108.2 no
C20 C11 H111 108.5 no
C11 N12 C13 120.4(5) yes
C11 N12 H121 118.9 no
C13 N12 H121 118.6 no
N12 C13 O14 109.4(5) yes
N12 C13 O19 124.8(6) yes
O14 C13 O19 125.8(6) yes
C13 O14 C15 121.1(5) yes
O14 C15 C16 110.4(5) yes
O14 C15 C17 109.6(5) yes
C16 C15 C17 111.9(5) yes
O14 C15 C18 101.8(5) yes
C16 C15 C18 111.3(6) yes
C17 C15 C18 111.3(6) yes
C15 C16 H162 110.2 no
C15 C16 H161 109.6 no
H162 C16 H161 108.6 no
C15 C16 H163 110.2 no
H162 C16 H163 109.6 no
H161 C16 H163 108.7 no
C15 C17 H171 110.2 no
C15 C17 H173 110.5 no
H171 C17 H173 108.2 no
C15 C17 H172 110.5 no
H171 C17 H172 109.1 no
H173 C17 H172 108.3 no
C15 C18 H182 109.8 no
C15 C18 H181 108.4 no
H182 C18 H181 109.0 no
C15 C18 H183 110.1 no
H182 C18 H183 110.0 no
H181 C18 H183 109.6 no
C11 C20 O21 113.5(5) yes
C11 C20 C22 111.4(5) yes
O21 C20 C22 109.4(4) yes
C11 C20 H201 107.1 no
O21 C20 H201 107.5 no
C22 C20 H201 107.5 no
C20 O21 H211 115.3 no
C20 C22 O23 114.5(5) yes
C20 C22 O25 121.4(5) yes
O23 C22 O25 124.1(5) yes
C22 O23 C24 116.0(5) yes
O23 C24 H241 108.9 no
O23 C24 H242 108.9 no
H241 C24 H242 109.7 no
O23 C24 H243 110.4 no
H241 C24 H243 109.6 no
H242 C24 H243 109.3 no
C8 C26 H261 108.7 no
C8 C26 H262 110.2 no
H261 C26 H262 110.0 no
C8 C26 H263 109.7 no
H261 C26 H263 109.1 no
H262 C26 H263 109.2 no
C8 C27 H271 110.7 no
C8 C27 H272 109.3 no
H271 C27 H272 109.6 no
C8 C27 H273 108.1 no
H271 C27 H273 109.1 no
H272 C27 H273 109.9 no
S1 C28 N29 123.7(5) yes
S1 C28 N32 124.9(5) yes
N29 C28 N32 111.4(6) yes
C28 N29 N30 104.4(5) yes
N29 N30 N31 111.5(6) yes
N30 N31 N32 106.1(6) yes
N31 N32 C28 106.6(6) yes
N31 N32 C33 119.3(6) yes
C28 N32 C33 133.5(6) yes
N32 C33 C34 118.1(8) yes
N32 C33 C38 116.8(8) yes
C34 C33 C38 124.8(9) yes
C33 C34 C35 117.5(9) yes
C33 C34 H341 120.7 no
C35 C34 H341 121.8 no
C34 C35 C36 117.9(10) yes
C34 C35 H351 121.2 no
C36 C35 H351 120.9 no
C35 C36 C37 125.4(10) yes
C35 C36 H361 116.8 no
C37 C36 H361 117.8 no
C36 C37 C38 116.1(11) yes
C36 C37 H371 121.5 no
C38 C37 H371 122.4 no
C33 C38 C37 117.9(11) yes
C33 C38 H381 120.5 no
C37 C38 H381 121.6 no

loop_
_geom_bond_atom_site_label_1
_geom_bond_atom_site_label_2
_geom_bond_distance
_geom_bond_publ_flag
S1 O2 1.427(7) yes
S1 O3 1.424(5) yes
S1 C4 1.767(6) yes
S1 C28 1.780(6) yes
C4 C5 1.499(9) yes
C4 H41 0.952 no
C4 H42 0.959 no
C5 C6 1.524(8) yes
C5 H51 0.983 no
C5 H52 0.979 no
C6 O7 1.436(6) yes
C6 C10 1.556(8) yes
C6 H61 0.990 no
O7 C8 1.402(7) yes
C8 O9 1.435(7) yes
C8 C26 1.525(8) yes
C8 C27 1.492(9) yes
O9 C10 1.417(7) yes
C10 C11 1.555(6) yes
C10 H101 0.992 no
C11 N12 1.461(7) yes
C11 C20 1.507(8) yes
C11 H111 0.982 no
N12 C13 1.364(8) yes
N12 H121 0.854 no
C13 O14 1.342(7) yes
C13 O19 1.217(8) yes
O14 C15 1.484(7) yes
C15 C16 1.509(9) yes
C15 C17 1.530(9) yes
C15 C18 1.515(9) yes
C16 H162 0.963 no
C16 H161 0.968 no
C16 H163 0.953 no
C17 H171 0.959 no
C17 H173 0.966 no
C17 H172 0.960 no
C18 H182 0.955 no
C18 H181 0.964 no
C18 H183 0.966 no
C20 O21 1.398(7) yes
C20 C22 1.520(7) yes
C20 H201 0.979 no
O21 H211 0.828 no
C22 O23 1.310(7) yes
C22 O25 1.210(8) yes
O23 C24 1.455(6) yes
C24 H241 0.956 no
C24 H242 0.960 no
C24 H243 0.962 no
C26 H261 0.966 no
C26 H262 0.964 no
C26 H263 0.966 no
C27 H271 0.966 no
C27 H272 0.960 no
C27 H273 0.959 no
C28 N29 1.313(8) yes
C28 N32 1.309(8) yes
N29 N30 1.346(9) yes
N30 N31 1.292(8) yes
N31 N32 1.368(10) yes
N32 C33 1.451(9) yes
C33 C34 1.356(8) yes
C33 C38 1.402(9) yes
C34 C35 1.398(8) yes
C34 H341 0.926 no
C35 C36 1.365(9) yes
C35 H351 0.925 no
C36 C37 1.395(9) yes
C36 H361 0.919 no
C37 C38 1.393(8) yes
C37 H371 0.948 no
C38 H381 0.948 no

loop_
_geom_hbond_atom_site_label_D
_geom_hbond_atom_site_label_H
_geom_hbond_atom_site_label_A
_geom_hbond_site_symmetry_A
_geom_hbond_angle_DHA
_geom_hbond_distance_DH
_geom_hbond_distance_HA
_geom_hbond_distance_DA
_geom_hbond_publ_flag
C11 H111 O21 1_545 162.02(14) 0.982 2.533 3.480(10) yes
C24 H241 O25 1_545 130.5(2) 0.956 2.287 2.997(10) yes
C24 H243 O9 2_646 162.89(19) 0.962 2.511 3.442(10) yes
O21 H211 O23 1_565 154.25(12) 0.828 2.335 3.102(10) yes
N12 H121 O19 1_565 160.17(16) 0.854 2.337 3.153(10) yes
C38 H381 O2 1_565 143.3(3) 0.948 2.461 3.270(10) yes
